data_1544629
loop_
_publ_author_name
'Jansze, Suzanne M.'
'Wise, Matthew D.'
'Vologzhanina, Anna V.'
'Scopelliti, Rosario'
'Severin, Kay'

_publ_section_title
;
 PdII2L4-type coordination cages up to three nanometers in size
;
_journal_issue 3
_journal_name_full 'Chem. Sci.'
_journal_page_first 1901
_journal_paper_doi 10.1039/C6SC04732G
_journal_volume 8
_journal_year 2017
_chemical_formula_moiety 'C52 H60 B4 Fe2 N14 O12, 4(C H2 Cl2)'
_chemical_formula_sum 'C56 H68 B4 Cl8 Fe2 N14 O12'
_chemical_formula_weight 1567.78
_chemical_name_systematic
;
 ?
;
_space_group_crystal_system monoclinic
_space_group_IT_number 14
_space_group_name_Hall '-P 2ybc'
_space_group_name_H-M_alt 'P 1 21/c 1'
_symmetry_space_group_name_Hall '-P 2ybc'
_symmetry_space_group_name_H-M 'P 1 21/c 1'
_atom_sites_solution_hydrogens geom
_audit_creation_date 2016-08-31
_audit_creation_method
;
Olex2 1.2
(compiled 2016.08.25 svn.r3337 for OlexSys, GUI svn.r5221)
;
_audit_update_record
;
2016-10-21 deposited with the CCDC.
2016-11-09 downloaded from the CCDC.
;
_cell_angle_alpha 90
_cell_angle_beta 109.174(3)
_cell_angle_gamma 90
_cell_formula_units_Z 4
_cell_length_a 19.4453(5)
_cell_length_b 15.7177(2)
_cell_length_c 23.5873(7)
_cell_measurement_reflns_used 11799
_cell_measurement_temperature 140.0(2)
_cell_measurement_theta_max 75.3460
_cell_measurement_theta_min 3.6820
_cell_volume 6809.2(3)
_computing_cell_refinement 'CrysAlisPro 1.171.38.41 (Rigaku OD, 2015)'
_computing_data_collection 'CrysAlisPro 1.171.38.41 (Rigaku OD, 2015)'
_computing_data_reduction 'CrysAlisPro 1.171.38.41 (Rigaku OD, 2015)'
_computing_molecular_graphics 'Olex2 (Dolomanov et al., 2009)'
_computing_publication_material 'Olex2 (Dolomanov et al., 2009)'
_computing_structure_refinement 'SHELXL-2014 (Sheldrick, 2015a)'
_computing_structure_solution 'SHELXT (Sheldrick, 2015b)'
_diffrn_ambient_environment N~2~
_diffrn_ambient_temperature 140.0(2)
_diffrn_detector 'CCD plate'
_diffrn_detector_area_resol_mean 5.1333
_diffrn_detector_type Atlas
_diffrn_measured_fraction_theta_full 0.997
_diffrn_measured_fraction_theta_max 0.982
_diffrn_measurement_device 'four-circle diffractometer'
_diffrn_measurement_device_type 'SuperNova, Dual, Cu at zero, Atlas'
_diffrn_radiation_monochromator mirror
_diffrn_radiation_probe x-ray
_diffrn_radiation_type 'Cu K\a'
_diffrn_radiation_wavelength 1.54184
_diffrn_reflns_av_R_equivalents 0.0555
_diffrn_reflns_av_unetI/netI 0.0502
_diffrn_reflns_Laue_measured_fraction_full 0.997
_diffrn_reflns_Laue_measured_fraction_max 0.982
_diffrn_reflns_limit_h_max 23
_diffrn_reflns_limit_h_min -24
_diffrn_reflns_limit_k_max 12
_diffrn_reflns_limit_k_min -19
_diffrn_reflns_limit_l_max 29
_diffrn_reflns_limit_l_min -29
_diffrn_reflns_number 50099
_diffrn_reflns_point_group_measured_fraction_full 0.997
_diffrn_reflns_point_group_measured_fraction_max 0.982
_diffrn_reflns_theta_full 67.679
_diffrn_reflns_theta_max 76.192
_diffrn_reflns_theta_min 3.441
_diffrn_source 'micro-focus sealed X-ray tube'
_diffrn_source_type 'SuperNova (Cu) X-ray Source'
_exptl_absorpt_coefficient_mu 6.887
_exptl_absorpt_correction_T_max 0.622
_exptl_absorpt_correction_T_min 0.164
_exptl_absorpt_correction_type analytical
_exptl_absorpt_process_details
;
CrysAlisPro 1.171.38.41 (Rigaku Oxford Diffraction, 2015)
Analytical numeric absorption correction using a multifaceted crystal
            model based on expressions derived by R.C. Clark & J.S. Reid.
(Clark, R. C. & Reid, J. S. (1995). Acta Cryst. A51, 887-897)
Empirical absorption correction using spherical harmonics,
 implemented in SCALE3 ABSPACK scaling algorithm.
;
_exptl_crystal_colour 'light red'
_exptl_crystal_colour_modifier light
_exptl_crystal_colour_primary red
_exptl_crystal_density_diffrn 1.529
_exptl_crystal_description plate
_exptl_crystal_F_000 3224
_exptl_crystal_size_max 0.744
_exptl_crystal_size_mid 0.113
_exptl_crystal_size_min 0.097
_refine_diff_density_max 2.124
_refine_diff_density_min -2.649
_refine_diff_density_rms 0.115
_refine_ls_extinction_method none
_refine_ls_goodness_of_fit_ref 1.042
_refine_ls_hydrogen_treatment constr
_refine_ls_matrix_type full
_refine_ls_number_parameters 858
_refine_ls_number_reflns 14020
_refine_ls_number_restraints 6
_refine_ls_restrained_S_all 1.065
_refine_ls_R_factor_all 0.1089
_refine_ls_R_factor_gt 0.0848
_refine_ls_shift/su_max 0.000
_refine_ls_shift/su_mean 0.000
_refine_ls_structure_factor_coef Fsqd
_refine_ls_weighting_details 'w=1/[\s^2^(Fo^2^)+(0.0200P)^2^+48.0000P] where P=(Fo^2^+2Fc^2^)/3'
_refine_ls_weighting_scheme calc
_refine_ls_wR_factor_gt 0.1760
_refine_ls_wR_factor_ref 0.1888
_reflns_Friedel_coverage 0.000
_reflns_number_gt 10452
_reflns_number_total 14020
_reflns_threshold_expression 'I > 2\s(I)'
_cod_data_source_file c6sc04732g2.cif
_cod_data_source_block L1
_cod_depositor_comments 'Adding full bibliography for 1544629--1544635.cif.'
_cod_database_code 1544629
_shelxl_version_number 2014-3
_shelx_space_group_comment
;
The symmetry employed for this shelxl refinement is uniquely defined
by the following loop, which should always be used as a source of
symmetry information in preference to the above space-group names.
They are only intended as comments.
;
_olex2_refinement_description
;
1. Fixed Uiso
 At 1.2 times of:
  All C(H) groups, All C(H,H) groups, All C(H,H,H,H) groups
2. Restrained distances
 Cl9-C4S \\sim Cl8-C4S \\sim Cl7-C4S
 with sigma of 0.02
 Cl7-Cl8 \\sim Cl7-Cl9 \\sim Cl8-Cl9
 with sigma of 0.02
3. Uiso/Uaniso restraints and constraints
Uiso(C45) = Uiso(C45A)
Uiso(C46) = Uiso(C46A)
Uanis(Cl9) = Uanis(Cl8) = Uanis(Cl7)
4. Others
 Fixed Sof: H1AA(0.5) H1AB(0.5) H1AC(0.5) H1AD(0.5) H44A(0.5) H44B(0.5)
 H44C(0.5) H44D(0.5) C45(0.5) H45A(0.5) H45B(0.5) C46(0.5) H46A(0.5) H46B(0.5)
 C45A(0.5) H45C(0.5) H45D(0.5) C46A(0.5) H46C(0.5) H46D(0.5) Cl7(0.66667)
 Cl8(0.66667) Cl9(0.66667) H4SC(0.5) H4SD(0.5) H4SA(0.5) H4SB(0.5)
5.a Secondary CH2 refined with riding coordinates:
 C1AA(H1AA,H1AB), C1AA(H1AC,H1AD), C3(H3A,H3B), C4(H4A,H4B), C5(H5A,H5B),
 C6(H6A,H6B), C9(H9A,H9B), C10(H10A,H10B), C11(H11A,H11B), C12(H12A,H12B),
 C15(H15A,H15B), C16(H16A,H16B), C17(H17A,H17B), C18(H18A,H18B), C32(H32A,H32B),
  C33(H33A,H33B), C34(H34A,H34B), C35(H35A,H35B), C38(H38A,H38B), C39(H39A,
 H39B), C40(H40A,H40B), C41(H41A,H41B), C44(H44A,H44B), C44(H44C,H44D),
 C45(H45A,H45B), C46(H46A,H46B), C45A(H45C,H45D), C46A(H46C,H46D), C2S(H2SA,
 H2SB), C3S(H3SA,H3SB), C1S(H1SA,H1SB), C4S(H4SC,H4SD), C4S(H4SA,H4SB)
5.b Aromatic/amide H refined with riding coordinates:
 C19(H19), C21(H21), C22(H22), C23(H23), C25(H25), C27(H27), C28(H28),
 C29(H29), C47(H47), C49(H49), C50(H50), C51(H51)
;
_olex2_submission_special_instructions 'No special instructions were received'

loop_
_space_group_symop_operation_xyz
'x, y, z'
'-x, y+1/2, -z+1/2'
'-x, -y, -z'
'x, -y-1/2, z-1/2'

loop_
_atom_site_label
_atom_site_type_symbol
_atom_site_fract_x
_atom_site_fract_y
_atom_site_fract_z
_atom_site_U_iso_or_equiv
_atom_site_adp_type
_atom_site_occupancy
_atom_site_site_symmetry_order
_atom_site_calc_flag
_atom_site_refinement_flags_posn
_atom_site_refinement_flags_occupancy
_atom_site_disorder_assembly
_atom_site_disorder_group
Fe1 Fe 0.85120(4) 0.60339(5) 0.34907(4) 0.02322(17) Uani 1 1 d . . . .
Fe2 Fe 0.29199(4) 0.60021(5) 0.21584(4) 0.02541(18) Uani 1 1 d . . . .
O1 O 0.93620(18) 0.4577(2) 0.40898(16) 0.0270(7) Uani 1 1 d . . . .
O2 O 0.69344(18) 0.6116(2) 0.30978(17) 0.0306(8) Uani 1 1 d . . . .
O3 O 1.00648(18) 0.5896(2) 0.41632(17) 0.0280(8) Uani 1 1 d . . . .
O4 O 0.75595(19) 0.7307(2) 0.37238(17) 0.0299(8) Uani 1 1 d . . . .
O5 O 0.96541(19) 0.5108(2) 0.32164(16) 0.0281(7) Uani 1 1 d . . . .
O6 O 0.75081(19) 0.7209(2) 0.26731(16) 0.0287(8) Uani 1 1 d . . . .
O7 O 0.44737(19) 0.6160(2) 0.27785(18) 0.0330(8) Uani 1 1 d . . . .
O8 O 0.20066(19) 0.4699(2) 0.24192(18) 0.0329(8) Uani 1 1 d . . . .
O9 O 0.37671(19) 0.7465(2) 0.27496(18) 0.0319(8) Uani 1 1 d . . . .
O10 O 0.13424(19) 0.5887(2) 0.18032(19) 0.0348(9) Uani 1 1 d . . . .
O11 O 0.40111(19) 0.6979(2) 0.18436(17) 0.0312(8) Uani 1 1 d . . . .
O12 O 0.1923(2) 0.4808(2) 0.13602(18) 0.0331(8) Uani 1 1 d . . . .
N1 N 0.8688(2) 0.4951(3) 0.3875(2) 0.0276(9) Uani 1 1 d . . . .
N2 N 0.7547(2) 0.5630(3) 0.3340(2) 0.0282(9) Uani 1 1 d . . . .
N3 N 0.9430(2) 0.6364(3) 0.40560(19) 0.0260(9) Uani 1 1 d . . . .
N4 N 0.8245(2) 0.6951(3) 0.39000(19) 0.0262(9) Uani 1 1 d . . . .
N5 N 0.9059(2) 0.5633(3) 0.3011(2) 0.0262(9) Uani 1 1 d . . . .
N6 N 0.8114(2) 0.6703(2) 0.2780(2) 0.0260(9) Uani 1 1 d . . . .
N7 N 0.3858(2) 0.5686(3) 0.2697(2) 0.0294(9) Uani 1 1 d . . . .
N8 N 0.2685(2) 0.5064(3) 0.2579(2) 0.0296(9) Uani 1 1 d . . . .
N9 N 0.3096(2) 0.7080(3) 0.2546(2) 0.0294(9) Uani 1 1 d . . . .
N10 N 0.1951(2) 0.6389(3) 0.2029(2) 0.0310(10) Uani 1 1 d . . . .
N11 N 0.3435(2) 0.6425(3) 0.1653(2) 0.0290(9) Uani 1 1 d . . . .
N12 N 0.2513(2) 0.5333(3) 0.1449(2) 0.0304(10) Uani 1 1 d . . . .
N13 N 1.1580(3) 0.3720(4) 0.3830(3) 0.0500(14) Uani 1 1 d . . . .
N14 N -0.0451(3) 0.4278(4) 0.0980(3) 0.0580(16) Uani 1 1 d . . . .
C1 C 0.8127(3) 0.4472(3) 0.3858(2) 0.0280(11) Uani 1 1 d . . . .
C1AA C 0.3706(4) 0.6285(4) 0.0697(3) 0.0455(15) Uani 1 1 d . . . .
H1AA H 0.4233 0.6178 0.0892 0.055 Uiso 0.5 1 calc R P A 1
H1AB H 0.3640 0.6893 0.0581 0.055 Uiso 0.5 1 calc R P A 1
H1AC H 0.4221 0.6416 0.0926 0.055 Uiso 0.5 1 calc R P B 2
H1AD H 0.3488 0.6794 0.0458 0.055 Uiso 0.5 1 calc R P B 2
C2 C 0.7451(3) 0.4901(3) 0.3576(2) 0.0277(10) Uani 1 1 d . . . .
C3 C 0.6729(3) 0.4554(3) 0.3569(3) 0.0358(12) Uani 1 1 d . . . .
H3A H 0.6451 0.4354 0.3160 0.043 Uiso 1 1 calc R . . .
H3B H 0.6444 0.5010 0.3679 0.043 Uiso 1 1 calc R . . .
C4 C 0.6843(3) 0.3813(4) 0.4015(3) 0.0396(13) Uani 1 1 d . . . .
H4A H 0.6998 0.4040 0.4430 0.048 Uiso 1 1 calc R . . .
H4B H 0.6376 0.3508 0.3943 0.048 Uiso 1 1 calc R . . .
C5 C 0.7414(3) 0.3195(3) 0.3951(3) 0.0373(13) Uani 1 1 d . . . .
H5A H 0.7268 0.2992 0.3531 0.045 Uiso 1 1 calc R . . .
H5B H 0.7436 0.2696 0.4212 0.045 Uiso 1 1 calc R . . .
C6 C 0.8167(3) 0.3599(3) 0.4118(3) 0.0323(12) Uani 1 1 d . . . .
H6A H 0.8383 0.3631 0.4560 0.039 Uiso 1 1 calc R . . .
H6B H 0.8486 0.3239 0.3967 0.039 Uiso 1 1 calc R . . .
C7 C 0.9444(3) 0.6965(3) 0.4439(2) 0.0259(10) Uani 1 1 d . . . .
C8 C 0.8748(3) 0.7365(3) 0.4313(2) 0.0265(10) Uani 1 1 d . . . .
C9 C 0.8635(3) 0.8143(3) 0.4623(2) 0.0311(11) Uani 1 1 d . . . .
H9A H 0.8330 0.8006 0.4874 0.037 Uiso 1 1 calc R . . .
H9B H 0.8373 0.8571 0.4321 0.037 Uiso 1 1 calc R . . .
C10 C 0.9358(3) 0.8513(3) 0.5016(3) 0.0362(12) Uani 1 1 d . . . .
H10A H 0.9268 0.8937 0.5295 0.043 Uiso 1 1 calc R . . .
H10B H 0.9598 0.8808 0.4761 0.043 Uiso 1 1 calc R . . .
C11 C 0.9860(3) 0.7813(3) 0.5378(3) 0.0368(13) Uani 1 1 d . . . .
H11A H 0.9605 0.7490 0.5610 0.044 Uiso 1 1 calc R . . .
H11B H 1.0300 0.8074 0.5666 0.044 Uiso 1 1 calc R . . .
C12 C 1.0088(3) 0.7202(3) 0.4965(2) 0.0310(11) Uani 1 1 d . . . .
H12A H 1.0460 0.7477 0.4823 0.037 Uiso 1 1 calc R . . .
H12B H 1.0305 0.6683 0.5191 0.037 Uiso 1 1 calc R . . .
C13 C 0.8951(3) 0.5982(3) 0.2491(2) 0.0275(10) Uani 1 1 d . . . .
C14 C 0.8348(3) 0.6569(3) 0.2330(2) 0.0285(11) Uani 1 1 d . . . .
C15 C 0.8052(3) 0.6958(4) 0.1729(3) 0.0393(13) Uani 1 1 d . . . .
H15A H 0.8155 0.7576 0.1758 0.047 Uiso 1 1 calc R . . .
H15B H 0.7517 0.6881 0.1574 0.047 Uiso 1 1 calc R . . .
C16 C 0.8394(4) 0.6549(5) 0.1292(3) 0.0496(16) Uani 1 1 d . . . .
H16A H 0.8182 0.5978 0.1174 0.060 Uiso 1 1 calc R . . .
H16B H 0.8285 0.6902 0.0925 0.060 Uiso 1 1 calc R . . .
C17 C 0.9218(4) 0.6474(4) 0.1588(3) 0.0481(16) Uani 1 1 d . . . .
H17A H 0.9440 0.6296 0.1284 0.058 Uiso 1 1 calc R . . .
H17B H 0.9422 0.7035 0.1747 0.058 Uiso 1 1 calc R . . .
C18 C 0.9408(3) 0.5830(4) 0.2095(3) 0.0355(12) Uani 1 1 d . . . .
H18A H 0.9321 0.5247 0.1928 0.043 Uiso 1 1 calc R . . .
H18B H 0.9930 0.5880 0.2336 0.043 Uiso 1 1 calc R . . .
C19 C 1.0937(3) 0.4119(4) 0.3685(3) 0.0409(14) Uani 1 1 d . . . .
H19 H 1.0646 0.4126 0.3273 0.049 Uiso 1 1 calc R . . .
C20 C 1.0660(3) 0.4522(3) 0.4086(2) 0.0274(10) Uani 1 1 d . . . .
C21 C 1.1096(3) 0.4489(3) 0.4685(3) 0.0335(12) Uani 1 1 d . . . .
H21 H 1.0933 0.4744 0.4983 0.040 Uiso 1 1 calc R . . .
C22 C 1.1770(3) 0.4086(3) 0.4850(3) 0.0362(12) Uani 1 1 d . . . .
H22 H 1.2073 0.4065 0.5258 0.043 Uiso 1 1 calc R . . .
C23 C 1.1987(3) 0.3720(4) 0.4409(3) 0.0442(15) Uani 1 1 d . . . .
H23 H 1.2450 0.3452 0.4522 0.053 Uiso 1 1 calc R . . .
C24 C 0.6371(3) 0.7563(3) 0.2949(2) 0.0295(11) Uani 1 1 d . . . .
C25 C 0.5698(3) 0.7147(3) 0.2771(3) 0.0307(11) Uani 1 1 d . . . .
H25 H 0.5687 0.6553 0.2694 0.037 Uiso 1 1 calc R . . .
C26 C 0.5036(3) 0.7569(3) 0.2701(2) 0.0301(11) Uani 1 1 d . . . .
C27 C 0.5070(3) 0.8437(3) 0.2810(3) 0.0347(12) Uani 1 1 d . . . .
H27 H 0.4632 0.8740 0.2762 0.042 Uiso 1 1 calc R . . .
C28 C 0.5730(3) 0.8877(3) 0.2987(3) 0.0365(13) Uani 1 1 d . . . .
H28 H 0.5740 0.9471 0.3061 0.044 Uiso 1 1 calc R . . .
C29 C 0.6370(3) 0.8443(3) 0.3053(3) 0.0331(12) Uani 1 1 d . . . .
H29 H 0.6818 0.8745 0.3172 0.040 Uiso 1 1 calc R . . .
C30 C 0.3907(3) 0.5045(3) 0.3062(2) 0.0292(11) Uani 1 1 d . . . .
C31 C 0.3213(3) 0.4653(3) 0.2972(2) 0.0285(11) Uani 1 1 d . . . .
C32 C 0.3125(3) 0.3865(3) 0.3289(3) 0.0352(12) Uani 1 1 d . . . .
H32A H 0.3016 0.3382 0.3004 0.042 Uiso 1 1 calc R . . .
H32B H 0.2710 0.3934 0.3440 0.042 Uiso 1 1 calc R . . .
C33 C 0.3804(4) 0.3672(5) 0.3807(4) 0.063(2) Uani 1 1 d . . . .
H33A H 0.3808 0.4034 0.4151 0.075 Uiso 1 1 calc R . . .
H33B H 0.3784 0.3072 0.3928 0.075 Uiso 1 1 calc R . . .
C34 C 0.4482(4) 0.3804(5) 0.3682(4) 0.066(2) Uani 1 1 d . . . .
H34A H 0.4491 0.3420 0.3353 0.079 Uiso 1 1 calc R . . .
H34B H 0.4895 0.3646 0.4043 0.079 Uiso 1 1 calc R . . .
C35 C 0.4592(3) 0.4728(4) 0.3506(3) 0.0407(14) Uani 1 1 d . . . .
H35A H 0.4729 0.5095 0.3867 0.049 Uiso 1 1 calc R . . .
H35B H 0.4990 0.4748 0.3331 0.049 Uiso 1 1 calc R . . .
C36 C 0.2535(3) 0.7545(3) 0.2540(2) 0.0291(11) Uani 1 1 d . . . .
C37 C 0.1861(3) 0.7118(3) 0.2269(3) 0.0315(11) Uani 1 1 d . . . .
C38 C 0.1147(3) 0.7471(4) 0.2262(3) 0.0373(13) Uani 1 1 d . . . .
H38A H 0.0975 0.7156 0.2554 0.045 Uiso 1 1 calc R . . .
H38B H 0.0783 0.7393 0.1858 0.045 Uiso 1 1 calc R . . .
C39 C 0.1208(4) 0.8398(4) 0.2420(4) 0.059(2) Uani 1 1 d . . . .
H39A H 0.1164 0.8726 0.2051 0.070 Uiso 1 1 calc R . . .
H39B H 0.0788 0.8555 0.2548 0.070 Uiso 1 1 calc R . . .
C40 C 0.1870(4) 0.8667(5) 0.2885(4) 0.062(2) Uani 1 1 d . . . .
H40A H 0.1873 0.8416 0.3271 0.074 Uiso 1 1 calc R . . .
H40B H 0.1854 0.9293 0.2926 0.074 Uiso 1 1 calc R . . .
C41 C 0.2581(3) 0.8431(3) 0.2783(3) 0.0356(12) Uani 1 1 d . . . .
H41A H 0.2677 0.8836 0.2496 0.043 Uiso 1 1 calc R . . .
H41B H 0.2988 0.8470 0.3167 0.043 Uiso 1 1 calc R . . .
C42 C 0.3304(3) 0.6086(3) 0.1124(3) 0.0331(12) Uani 1 1 d . . . .
C43 C 0.2721(3) 0.5477(3) 0.0990(3) 0.0364(13) Uani 1 1 d . . . .
C44 C 0.2400(4) 0.5069(4) 0.0387(3) 0.0543(18) Uani 1 1 d . . . .
H44A H 0.1866 0.5020 0.0292 0.065 Uiso 0.5 1 calc R P C 1
H44B H 0.2601 0.4488 0.0400 0.065 Uiso 0.5 1 calc R P C 1
H44C H 0.1879 0.5223 0.0212 0.065 Uiso 0.5 1 calc R P D 2
H44D H 0.2438 0.4442 0.0426 0.065 Uiso 0.5 1 calc R P D 2
C47 C 0.0189(3) 0.4686(4) 0.1176(3) 0.0455(15) Uani 1 1 d . . . .
H47 H 0.0215 0.5219 0.0994 0.055 Uiso 1 1 calc R . . .
C48 C 0.0816(3) 0.4413(3) 0.1617(3) 0.0349(12) Uani 1 1 d . . . .
C49 C 0.0772(4) 0.3613(4) 0.1861(3) 0.0494(16) Uani 1 1 d . . . .
H49 H 0.1185 0.3380 0.2160 0.059 Uiso 1 1 calc R . . .
C50 C 0.0124(4) 0.3158(4) 0.1668(4) 0.058(2) Uani 1 1 d . . . .
H50 H 0.0087 0.2613 0.1830 0.070 Uiso 1 1 calc R . . .
C51 C -0.0460(4) 0.3513(5) 0.1236(4) 0.061(2) Uani 1 1 d . . . .
H51 H -0.0902 0.3199 0.1109 0.073 Uiso 1 1 calc R . . .
B1 B 0.9912(3) 0.5035(3) 0.3879(3) 0.0264(12) Uani 1 1 d . . . .
B2 B 0.7111(3) 0.7042(4) 0.3108(3) 0.0284(12) Uani 1 1 d . . . .
B3 B 0.4306(3) 0.7036(4) 0.2516(3) 0.0294(12) Uani 1 1 d . . . .
B4 B 0.1543(3) 0.4961(4) 0.1815(3) 0.0315(13) Uani 1 1 d . . . .
C45 C 0.2563(7) 0.5587(9) -0.0116(6) 0.041(2) Uiso 0.5 1 d . P E 1
H45A H 0.2405 0.5272 -0.0500 0.049 Uiso 0.5 1 calc R P E 1
H45B H 0.2314 0.6146 -0.0174 0.049 Uiso 0.5 1 calc R P E 1
C46 C 0.3396(7) 0.5699(8) 0.0118(6) 0.041(2) Uiso 0.5 1 d . P E 1
H46A H 0.3549 0.5944 -0.0208 0.049 Uiso 0.5 1 calc R P E 1
H46B H 0.3623 0.5130 0.0212 0.049 Uiso 0.5 1 calc R P E 1
C45A C 0.2835(7) 0.5397(9) -0.0031(6) 0.041(2) Uiso 0.5 1 d . P E 2
H45C H 0.2770 0.4979 -0.0359 0.049 Uiso 0.5 1 calc R P E 2
H45D H 0.2614 0.5939 -0.0218 0.049 Uiso 0.5 1 calc R P E 2
C46A C 0.3672(7) 0.5545(8) 0.0284(6) 0.041(2) Uiso 0.5 1 d . P E 2
H46C H 0.3906 0.5035 0.0513 0.049 Uiso 0.5 1 calc R P E 2
H46D H 0.3915 0.5685 -0.0013 0.049 Uiso 0.5 1 calc R P E 2
Cl3 Cl 0.77591(13) 0.27759(14) 0.55763(11) 0.0791(6) Uani 1 1 d . . . .
Cl4 Cl 0.80652(17) 0.40547(17) 0.65109(12) 0.0969(8) Uani 1 1 d . . . .
C2S C 0.8157(5) 0.3726(6) 0.5847(4) 0.082(3) Uani 1 1 d . . . .
H2SA H 0.7947 0.4169 0.5540 0.098 Uiso 1 1 calc R . . .
H2SB H 0.8683 0.3686 0.5901 0.098 Uiso 1 1 calc R . . .
Cl5 Cl 0.39976(19) 0.5987(2) 0.46436(14) 0.1200(11) Uani 1 1 d . . . .
Cl6 Cl 0.4283(2) 0.7737(2) 0.4409(2) 0.1524(16) Uani 1 1 d . . . .
C3S C 0.3975(6) 0.6752(6) 0.4101(5) 0.093(3) Uani 1 1 d . . . .
H3SA H 0.4280 0.6557 0.3863 0.112 Uiso 1 1 calc R . . .
H3SB H 0.3469 0.6810 0.3825 0.112 Uiso 1 1 calc R . . .
Cl1 Cl 0.60455(13) 0.63528(15) 0.45075(11) 0.0795(6) Uani 1 1 d . . . .
Cl2 Cl 0.64995(14) 0.80490(14) 0.49660(11) 0.0818(6) Uani 1 1 d . . . .
C1S C 0.6212(5) 0.7400(6) 0.4332(4) 0.071(2) Uani 1 1 d . . . .
H1SA H 0.6589 0.7396 0.4135 0.085 Uiso 1 1 calc R . . .
H1SB H 0.5761 0.7639 0.4045 0.085 Uiso 1 1 calc R . . .
Cl7 Cl 0.6738(3) 0.5369(3) 0.1333(3) 0.1391(12) Uani 0.6667 1 d D P F 2
Cl8 Cl 0.5504(3) 0.5260(3) 0.1667(3) 0.1391(12) Uani 0.6667 1 d D P F .
Cl9 Cl 0.5750(3) 0.6321(3) 0.0879(3) 0.1391(12) Uani 0.6667 1 d D P F 1
C4S C 0.6107(5) 0.5944(6) 0.1591(5) 0.098(3) Uani 1 1 d D . . .
H4SC H 0.6364 0.6219 0.1981 0.117 Uiso 0.5 1 calc R P F 2
H4SD H 0.5864 0.6390 0.1298 0.117 Uiso 0.5 1 calc R P F 2
H4SA H 0.6580 0.5660 0.1649 0.117 Uiso 0.5 1 calc R P F 1
H4SB H 0.6182 0.6411 0.1886 0.117 Uiso 0.5 1 calc R P F 1

loop_
_atom_site_aniso_label
_atom_site_aniso_U_11
_atom_site_aniso_U_22
_atom_site_aniso_U_33
_atom_site_aniso_U_23
_atom_site_aniso_U_13
_atom_site_aniso_U_12
Fe1 0.0241(4) 0.0175(3) 0.0314(4) -0.0015(3) 0.0136(3) -0.0017(3)
Fe2 0.0241(4) 0.0172(3) 0.0385(5) 0.0000(3) 0.0151(3) 0.0028(3)
O1 0.0260(17) 0.0204(16) 0.038(2) 0.0027(14) 0.0148(15) 0.0019(13)
O2 0.0226(17) 0.0226(17) 0.046(2) 0.0030(15) 0.0106(16) 0.0010(14)
O3 0.0234(17) 0.0205(16) 0.041(2) -0.0067(15) 0.0124(15) 0.0002(13)
O4 0.0257(18) 0.0298(18) 0.037(2) -0.0002(15) 0.0146(16) 0.0048(15)
O5 0.0295(18) 0.0246(17) 0.0342(19) -0.0012(14) 0.0161(16) 0.0031(14)
O6 0.0283(18) 0.0242(17) 0.036(2) 0.0025(15) 0.0143(16) 0.0032(14)
O7 0.0227(17) 0.0239(18) 0.053(2) 0.0060(16) 0.0137(17) 0.0004(14)
O8 0.0262(18) 0.0303(19) 0.046(2) 0.0021(16) 0.0165(17) -0.0044(15)
O9 0.0260(18) 0.0236(17) 0.049(2) -0.0057(16) 0.0162(17) -0.0007(14)
O10 0.0251(18) 0.0258(18) 0.053(2) -0.0043(17) 0.0125(17) 0.0015(15)
O11 0.0296(19) 0.0231(17) 0.045(2) -0.0005(15) 0.0179(17) -0.0040(14)
O12 0.034(2) 0.0239(18) 0.047(2) -0.0048(16) 0.0199(18) -0.0048(15)
N1 0.026(2) 0.023(2) 0.037(2) -0.0037(18) 0.0153(19) -0.0013(17)
N2 0.026(2) 0.023(2) 0.038(2) 0.0030(18) 0.0128(19) 0.0004(17)
N3 0.027(2) 0.021(2) 0.034(2) -0.0022(17) 0.0144(18) 0.0014(16)
N4 0.025(2) 0.023(2) 0.034(2) 0.0006(17) 0.0146(18) 0.0020(16)
N5 0.026(2) 0.0205(19) 0.035(2) -0.0029(17) 0.0140(18) -0.0003(16)
N6 0.024(2) 0.0189(19) 0.036(2) -0.0007(17) 0.0119(18) -0.0018(16)
N7 0.022(2) 0.022(2) 0.046(3) 0.0022(19) 0.0150(19) 0.0002(16)
N8 0.026(2) 0.025(2) 0.043(3) -0.0038(18) 0.017(2) -0.0032(17)
N9 0.027(2) 0.024(2) 0.039(3) 0.0012(18) 0.0146(19) 0.0028(17)
N10 0.026(2) 0.023(2) 0.045(3) -0.0026(19) 0.014(2) 0.0010(17)
N11 0.029(2) 0.0186(19) 0.044(3) 0.0003(18) 0.017(2) -0.0001(16)
N12 0.030(2) 0.019(2) 0.045(3) -0.0025(18) 0.017(2) -0.0023(17)
N13 0.053(3) 0.053(3) 0.051(3) -0.001(3) 0.026(3) 0.020(3)
N14 0.037(3) 0.071(4) 0.065(4) -0.019(3) 0.015(3) -0.005(3)
C1 0.033(3) 0.022(2) 0.034(3) -0.001(2) 0.017(2) -0.003(2)
C1AA 0.064(4) 0.033(3) 0.051(4) -0.009(3) 0.035(3) -0.016(3)
C2 0.029(3) 0.021(2) 0.037(3) 0.001(2) 0.015(2) -0.001(2)
C3 0.030(3) 0.029(3) 0.051(3) 0.004(2) 0.018(3) -0.005(2)
C4 0.038(3) 0.034(3) 0.054(4) 0.005(3) 0.025(3) -0.006(2)
C5 0.041(3) 0.025(3) 0.049(3) 0.004(2) 0.020(3) -0.006(2)
C6 0.038(3) 0.020(2) 0.044(3) 0.003(2) 0.021(3) -0.001(2)
C7 0.030(3) 0.019(2) 0.031(3) -0.0013(19) 0.012(2) -0.0005(19)
C8 0.032(3) 0.023(2) 0.028(3) 0.0003(19) 0.015(2) 0.002(2)
C9 0.039(3) 0.025(2) 0.032(3) -0.002(2) 0.015(2) 0.006(2)
C10 0.049(3) 0.021(2) 0.038(3) -0.004(2) 0.013(3) 0.007(2)
C11 0.045(3) 0.030(3) 0.034(3) -0.004(2) 0.012(3) 0.007(2)
C12 0.035(3) 0.023(2) 0.033(3) -0.003(2) 0.008(2) 0.004(2)
C13 0.033(3) 0.022(2) 0.033(3) -0.002(2) 0.018(2) -0.004(2)
C14 0.029(3) 0.027(2) 0.032(3) -0.003(2) 0.013(2) -0.005(2)
C15 0.046(3) 0.037(3) 0.039(3) 0.003(2) 0.020(3) 0.008(3)
C16 0.064(4) 0.055(4) 0.034(3) 0.001(3) 0.022(3) 0.014(3)
C17 0.063(4) 0.045(4) 0.052(4) 0.011(3) 0.040(3) 0.011(3)
C18 0.045(3) 0.033(3) 0.037(3) 0.002(2) 0.024(3) 0.004(2)
C19 0.044(3) 0.040(3) 0.042(3) -0.005(3) 0.018(3) 0.010(3)
C20 0.028(3) 0.019(2) 0.039(3) -0.002(2) 0.016(2) -0.0023(19)
C21 0.035(3) 0.026(3) 0.042(3) -0.001(2) 0.017(2) 0.001(2)
C22 0.037(3) 0.031(3) 0.042(3) 0.007(2) 0.014(3) 0.000(2)
C23 0.042(3) 0.039(3) 0.059(4) 0.008(3) 0.026(3) 0.014(3)
C24 0.029(3) 0.025(2) 0.037(3) 0.003(2) 0.015(2) -0.001(2)
C25 0.029(3) 0.021(2) 0.043(3) 0.000(2) 0.014(2) -0.001(2)
C26 0.030(3) 0.025(2) 0.039(3) 0.003(2) 0.015(2) 0.000(2)
C27 0.028(3) 0.024(3) 0.054(4) 0.003(2) 0.016(3) 0.001(2)
C28 0.036(3) 0.020(2) 0.056(4) 0.000(2) 0.019(3) 0.000(2)
C29 0.028(3) 0.026(3) 0.046(3) 0.002(2) 0.014(2) -0.004(2)
C30 0.030(3) 0.024(2) 0.036(3) 0.003(2) 0.014(2) 0.002(2)
C31 0.032(3) 0.020(2) 0.038(3) 0.001(2) 0.017(2) 0.001(2)
C32 0.042(3) 0.026(3) 0.043(3) 0.004(2) 0.021(3) -0.001(2)
C33 0.056(4) 0.059(4) 0.058(5) 0.026(4) -0.002(3) -0.015(4)
C34 0.047(4) 0.063(5) 0.082(6) 0.039(4) 0.011(4) 0.006(3)
C35 0.034(3) 0.034(3) 0.055(4) 0.010(3) 0.016(3) 0.002(2)
C36 0.032(3) 0.021(2) 0.038(3) 0.001(2) 0.016(2) 0.007(2)
C37 0.031(3) 0.024(2) 0.045(3) 0.000(2) 0.018(2) 0.005(2)
C38 0.032(3) 0.034(3) 0.051(4) -0.001(3) 0.020(3) 0.010(2)
C39 0.046(4) 0.042(4) 0.100(6) -0.007(4) 0.040(4) 0.009(3)
C40 0.050(4) 0.045(4) 0.095(6) -0.019(4) 0.030(4) 0.013(3)
C41 0.042(3) 0.021(2) 0.050(3) -0.002(2) 0.023(3) 0.005(2)
C42 0.042(3) 0.022(2) 0.042(3) -0.003(2) 0.023(3) -0.001(2)
C43 0.046(3) 0.024(3) 0.046(3) -0.005(2) 0.024(3) -0.006(2)
C44 0.082(5) 0.041(3) 0.053(4) -0.014(3) 0.039(4) -0.023(3)
C47 0.037(3) 0.044(3) 0.058(4) -0.009(3) 0.017(3) -0.003(3)
C48 0.031(3) 0.031(3) 0.048(3) -0.008(2) 0.021(3) 0.000(2)
C49 0.041(3) 0.037(3) 0.070(5) -0.002(3) 0.018(3) -0.004(3)
C50 0.054(4) 0.042(4) 0.089(6) -0.011(4) 0.038(4) -0.018(3)
C51 0.045(4) 0.068(5) 0.081(6) -0.039(4) 0.038(4) -0.023(4)
B1 0.026(3) 0.020(3) 0.037(3) -0.002(2) 0.015(2) -0.002(2)
B2 0.023(3) 0.025(3) 0.037(3) 0.002(2) 0.011(2) -0.002(2)
B3 0.027(3) 0.020(3) 0.045(4) 0.001(2) 0.016(3) 0.002(2)
B4 0.028(3) 0.025(3) 0.043(4) -0.002(3) 0.014(3) 0.000(2)
Cl3 0.0827(15) 0.0601(12) 0.0892(16) -0.0011(11) 0.0211(12) -0.0022(10)
Cl4 0.136(2) 0.0832(16) 0.0847(17) -0.0097(13) 0.0549(17) -0.0067(16)
C2S 0.097(7) 0.087(6) 0.080(6) -0.031(5) 0.055(6) -0.044(5)
Cl5 0.134(3) 0.145(3) 0.095(2) 0.0207(19) 0.0568(19) 0.033(2)
Cl6 0.160(3) 0.129(3) 0.187(4) -0.082(3) 0.083(3) -0.017(2)
C3S 0.115(9) 0.079(7) 0.080(7) -0.005(5) 0.024(6) 0.013(6)
Cl1 0.0790(14) 0.0811(14) 0.0747(14) -0.0096(11) 0.0203(11) -0.0118(12)
Cl2 0.0985(17) 0.0616(12) 0.0845(15) 0.0101(11) 0.0289(13) -0.0052(11)
C1S 0.068(5) 0.090(6) 0.059(5) 0.022(4) 0.026(4) 0.010(5)
Cl7 0.145(3) 0.0963(19) 0.203(4) -0.013(2) 0.093(3) -0.0257(18)
Cl8 0.145(3) 0.0963(19) 0.203(4) -0.013(2) 0.093(3) -0.0257(18)
Cl9 0.145(3) 0.0963(19) 0.203(4) -0.013(2) 0.093(3) -0.0257(18)
C4S 0.119(9) 0.096(8) 0.075(7) -0.001(6) 0.028(6) -0.027(7)

loop_
_atom_type_symbol
_atom_type_description
_atom_type_scat_dispersion_real
_atom_type_scat_dispersion_imag
_atom_type_scat_source
C C 0.0181 0.0091 'International Tables Vol C Tables 4.2.6.8 and 6.1.1.4'
H H 0.0000 0.0000 'International Tables Vol C Tables 4.2.6.8 and 6.1.1.4'
B B 0.0090 0.0039 'International Tables Vol C Tables 4.2.6.8 and 6.1.1.4'
Cl Cl 0.3639 0.7018 'International Tables Vol C Tables 4.2.6.8 and 6.1.1.4'
Fe Fe -1.1336 3.1974 'International Tables Vol C Tables 4.2.6.8 and 6.1.1.4'
N N 0.0311 0.0180 'International Tables Vol C Tables 4.2.6.8 and 6.1.1.4'
O O 0.0492 0.0322 'International Tables Vol C Tables 4.2.6.8 and 6.1.1.4'

loop_
_exptl_crystal_face_index_h
_exptl_crystal_face_index_k
_exptl_crystal_face_index_l
_exptl_crystal_face_perp_dist
-3 -10 3 0.2299
3 10 -3 0.4444
-12 1 -1 0.0542
-3 -10 3 0.2327
10 -1 6 0.0311
-1 -1 15 0.0505
1 1 -15 0.0505
-11 0 11 0.0576
11 0 -11 0.0434

loop_
_geom_angle_atom_site_label_1
_geom_angle_atom_site_label_2
_geom_angle_atom_site_label_3
_geom_angle
N1 Fe1 N3 85.97(18)
N1 Fe1 N6 149.91(18)
N2 Fe1 N1 78.62(18)
N2 Fe1 N3 149.05(19)
N2 Fe1 N6 85.95(18)
N4 Fe1 N1 118.21(18)
N4 Fe1 N2 86.05(18)
N4 Fe1 N3 77.79(17)
N4 Fe1 N6 85.89(18)
N5 Fe1 N1 86.45(18)
N5 Fe1 N2 119.30(19)
N5 Fe1 N3 85.90(18)
N5 Fe1 N4 148.83(18)
N5 Fe1 N6 78.78(18)
N6 Fe1 N3 118.51(18)
N7 Fe2 N8 78.13(18)
N9 Fe2 N7 86.00(19)
N9 Fe2 N8 118.16(19)
N9 Fe2 N10 78.79(18)
N9 Fe2 N11 86.70(18)
N9 Fe2 N12 150.15(19)
N10 Fe2 N7 149.9(2)
N10 Fe2 N8 86.35(18)
N10 Fe2 N11 118.83(19)
N10 Fe2 N12 86.09(19)
N11 Fe2 N7 85.62(19)
N11 Fe2 N8 148.74(18)
N11 Fe2 N12 78.23(19)
N12 Fe2 N7 117.89(19)
N12 Fe2 N8 85.98(19)
N1 O1 B1 111.7(4)
N2 O2 B2 111.9(4)
N3 O3 B1 111.3(4)
N4 O4 B2 112.4(4)
N5 O5 B1 111.8(4)
N6 O6 B2 112.2(4)
N7 O7 B3 112.3(4)
N8 O8 B4 112.1(4)
N9 O9 B3 111.9(4)
N10 O10 B4 111.3(4)
N11 O11 B3 111.8(4)
N12 O12 B4 112.1(4)
O1 N1 Fe1 124.0(3)
C1 N1 Fe1 118.6(4)
C1 N1 O1 116.7(4)
O2 N2 Fe1 124.1(3)
C2 N2 Fe1 118.7(4)
C2 N2 O2 116.0(4)
O3 N3 Fe1 123.6(3)
C7 N3 Fe1 118.8(3)
C7 N3 O3 116.4(4)
O4 N4 Fe1 123.6(3)
C8 N4 Fe1 119.7(3)
C8 N4 O4 115.9(4)
O5 N5 Fe1 124.2(3)
C13 N5 Fe1 118.4(3)
C13 N5 O5 116.3(4)
O6 N6 Fe1 123.7(3)
C14 N6 Fe1 118.4(4)
C14 N6 O6 116.9(4)
O7 N7 Fe2 123.5(3)
C30 N7 Fe2 118.9(3)
C30 N7 O7 117.1(4)
O8 N8 Fe2 123.4(3)
C31 N8 Fe2 118.8(3)
C31 N8 O8 116.7(4)
O9 N9 Fe2 124.0(3)
C36 N9 Fe2 118.3(4)
C36 N9 O9 116.8(4)
O10 N10 Fe2 124.0(3)
C37 N10 Fe2 118.2(4)
C37 N10 O10 116.6(4)
O11 N11 Fe2 123.7(3)
C42 N11 Fe2 118.5(4)
C42 N11 O11 117.1(4)
O12 N12 Fe2 123.3(3)
C43 N12 Fe2 118.9(4)
C43 N12 O12 116.9(5)
C23 N13 C19 116.8(5)
C47 N14 C51 114.8(6)
N1 C1 C2 111.8(4)
N1 C1 C6 125.6(5)
C2 C1 C6 122.6(4)
H1AA C1AA H1AB 108.3
H1AC C1AA H1AD 108.1
C42 C1AA H1AA 109.9
C42 C1AA H1AB 109.9
C42 C1AA H1AC 109.5
C42 C1AA H1AD 109.5
C42 C1AA C46 108.8(6)
C42 C1AA C46A 110.6(7)
C46 C1AA H1AA 109.9
C46 C1AA H1AB 109.9
C46A C1AA H1AC 109.5
C46A C1AA H1AD 109.5
N2 C2 C1 111.8(4)
N2 C2 C3 125.0(5)
C1 C2 C3 123.1(4)
C2 C3 H3A 109.6
C2 C3 H3B 109.6
C2 C3 C4 110.1(5)
H3A C3 H3B 108.2
C4 C3 H3A 109.6
C4 C3 H3B 109.6
C3 C4 H4A 109.4
C3 C4 H4B 109.4
H4A C4 H4B 108.0
C5 C4 C3 111.2(5)
C5 C4 H4A 109.4
C5 C4 H4B 109.4
C4 C5 H5A 109.1
C4 C5 H5B 109.1
C4 C5 C6 112.3(5)
H5A C5 H5B 107.9
C6 C5 H5A 109.1
C6 C5 H5B 109.1
C1 C6 C5 111.1(5)
C1 C6 H6A 109.4
C1 C6 H6B 109.4
C5 C6 H6A 109.4
C5 C6 H6B 109.4
H6A C6 H6B 108.0
N3 C7 C8 111.9(5)
N3 C7 C12 125.3(5)
C8 C7 C12 122.8(4)
N4 C8 C7 111.2(4)
N4 C8 C9 125.8(5)
C7 C8 C9 123.0(5)
C8 C9 H9A 109.4
C8 C9 H9B 109.4
C8 C9 C10 111.2(4)
H9A C9 H9B 108.0
C10 C9 H9A 109.4
C10 C9 H9B 109.4
C9 C10 H10A 109.5
C9 C10 H10B 109.5
C9 C10 C11 110.9(4)
H10A C10 H10B 108.1
C11 C10 H10A 109.5
C11 C10 H10B 109.5
C10 C11 H11A 109.4
C10 C11 H11B 109.4
C10 C11 C12 111.1(5)
H11A C11 H11B 108.0
C12 C11 H11A 109.4
C12 C11 H11B 109.4
C7 C12 C11 110.2(4)
C7 C12 H12A 109.6
C7 C12 H12B 109.6
C11 C12 H12A 109.6
C11 C12 H12B 109.6
H12A C12 H12B 108.1
N5 C13 C14 112.6(4)
N5 C13 C18 125.1(5)
C14 C13 C18 122.3(5)
N6 C14 C13 111.2(5)
N6 C14 C15 125.8(5)
C13 C14 C15 123.0(5)
C14 C15 H15A 109.5
C14 C15 H15B 109.5
C14 C15 C16 110.6(5)
H15A C15 H15B 108.1
C16 C15 H15A 109.5
C16 C15 H15B 109.5
C15 C16 H16A 109.6
C15 C16 H16B 109.6
H16A C16 H16B 108.1
C17 C16 C15 110.3(5)
C17 C16 H16A 109.6
C17 C16 H16B 109.6
C16 C17 H17A 109.4
C16 C17 H17B 109.4
H17A C17 H17B 108.0
C18 C17 C16 111.1(5)
C18 C17 H17A 109.4
C18 C17 H17B 109.4
C13 C18 C17 110.0(5)
C13 C18 H18A 109.7
C13 C18 H18B 109.7
C17 C18 H18A 109.7
C17 C18 H18B 109.7
H18A C18 H18B 108.2
N13 C19 H19 117.3
N13 C19 C20 125.4(6)
C20 C19 H19 117.3
C19 C20 C21 115.7(5)
C19 C20 B1 122.9(5)
C21 C20 B1 121.3(5)
C20 C21 H21 119.8
C20 C21 C22 120.3(5)
C22 C21 H21 119.8
C21 C22 H22 120.8
C23 C22 C21 118.4(6)
C23 C22 H22 120.8
N13 C23 C22 123.4(6)
N13 C23 H23 118.3
C22 C23 H23 118.3
C25 C24 C29 117.2(5)
C25 C24 B2 121.1(5)
C29 C24 B2 121.2(5)
C24 C25 H25 118.5
C24 C25 C26 123.0(5)
C26 C25 H25 118.5
C25 C26 B3 119.1(4)
C27 C26 C25 117.1(5)
C27 C26 B3 123.8(5)
C26 C27 H27 119.1
C26 C27 C28 121.7(5)
C28 C27 H27 119.1
C27 C28 H28 120.2
C29 C28 C27 119.7(5)
C29 C28 H28 120.2
C24 C29 H29 119.4
C28 C29 C24 121.3(5)
C28 C29 H29 119.4
N7 C30 C31 111.8(5)
N7 C30 C35 125.2(5)
C31 C30 C35 122.9(5)
N8 C31 C30 112.1(4)
N8 C31 C32 125.1(5)
C30 C31 C32 122.8(5)
C31 C32 H32A 109.4
C31 C32 H32B 109.4
C31 C32 C33 111.2(5)
H32A C32 H32B 108.0
C33 C32 H32A 109.4
C33 C32 H32B 109.4
C32 C33 H33A 108.6
C32 C33 H33B 108.6
H33A C33 H33B 107.6
C34 C33 C32 114.7(6)
C34 C33 H33A 108.6
C34 C33 H33B 108.6
C33 C34 H34A 108.8
C33 C34 H34B 108.8
C33 C34 C35 113.7(6)
H34A C34 H34B 107.7
C35 C34 H34A 108.8
C35 C34 H34B 108.8
C30 C35 C34 109.5(5)
C30 C35 H35A 109.8
C30 C35 H35B 109.8
C34 C35 H35A 109.8
C34 C35 H35B 109.8
H35A C35 H35B 108.2
N9 C36 C37 112.5(4)
N9 C36 C41 124.8(5)
C37 C36 C41 122.7(5)
N10 C37 C36 111.8(4)
N10 C37 C38 125.1(5)
C36 C37 C38 123.1(5)
C37 C38 H38A 109.4
C37 C38 H38B 109.4
C37 C38 C39 111.2(5)
H38A C38 H38B 108.0
C39 C38 H38A 109.4
C39 C38 H38B 109.4
C38 C39 H39A 108.1
C38 C39 H39B 108.1
H39A C39 H39B 107.3
C40 C39 C38 116.6(6)
C40 C39 H39A 108.1
C40 C39 H39B 108.1
C39 C40 H40A 108.4
C39 C40 H40B 108.4
C39 C40 C41 115.7(6)
H40A C40 H40B 107.4
C41 C40 H40A 108.4
C41 C40 H40B 108.4
C36 C41 C40 110.2(5)
C36 C41 H41A 109.6
C36 C41 H41B 109.6
C40 C41 H41A 109.6
C40 C41 H41B 109.6
H41A C41 H41B 108.1
N11 C42 C1AA 125.3(5)
N11 C42 C43 112.1(5)
C43 C42 C1AA 122.6(5)
N12 C43 C42 111.8(5)
N12 C43 C44 125.0(5)
C42 C43 C44 123.2(5)
C43 C44 H44A 109.2
C43 C44 H44B 109.2
C43 C44 H44C 110.1
C43 C44 H44D 110.1
C43 C44 C45 112.0(7)
C43 C44 C45A 108.2(7)
H44A C44 H44B 107.9
H44C C44 H44D 108.4
C45 C44 H44A 109.2
C45 C44 H44B 109.2
C45A C44 H44C 110.1
C45A C44 H44D 110.1
N14 C47 H47 116.6
N14 C47 C48 126.8(7)
C48 C47 H47 116.6
C47 C48 C49 115.5(6)
C47 C48 B4 122.0(5)
C49 C48 B4 122.4(6)
C48 C49 H49 120.0
C50 C49 C48 120.0(7)
C50 C49 H49 120.0
C49 C50 H50 120.8
C51 C50 C49 118.4(7)
C51 C50 H50 120.8
N14 C51 C50 124.4(6)
N14 C51 H51 117.8
C50 C51 H51 117.8
O1 B1 C20 109.5(4)
O3 B1 O1 110.1(4)
O3 B1 C20 107.1(4)
O5 B1 O1 110.8(4)
O5 B1 O3 110.6(4)
O5 B1 C20 108.6(4)
O2 B2 O6 109.0(4)
O2 B2 C24 108.2(4)
O4 B2 O2 110.3(4)
O4 B2 O6 110.6(4)
O4 B2 C24 106.4(4)
O6 B2 C24 112.2(4)
O7 B3 C26 108.5(4)
O9 B3 O7 110.2(4)
O9 B3 O11 110.2(4)
O9 B3 C26 109.5(4)
O11 B3 O7 109.7(4)
O11 B3 C26 108.7(4)
O8 B4 O10 111.1(5)
O8 B4 O12 110.9(4)
O8 B4 C48 109.5(5)
O10 B4 O12 109.0(4)
O10 B4 C48 108.6(4)
O12 B4 C48 107.6(5)
C44 C45 H45A 111.0
C44 C45 H45B 111.0
H45A C45 H45B 109.0
C46 C45 C44 104.0(10)
C46 C45 H45A 111.0
C46 C45 H45B 111.0
C1AA C46 H46A 108.4
C1AA C46 H46B 108.4
C45 C46 C1AA 115.4(10)
C45 C46 H46A 108.4
C45 C46 H46B 108.4
H46A C46 H46B 107.5
C44 C45A H45C 108.3
C44 C45A H45D 108.3
H45C C45A H45D 107.4
C46A C45A C44 115.9(10)
C46A C45A H45C 108.3
C46A C45A H45D 108.3
C1AA C46A C45A 103.9(10)
C1AA C46A H46C 111.0
C1AA C46A H46D 111.0
C45A C46A H46C 111.0
C45A C46A H46D 111.0
H46C C46A H46D 109.0
Cl3 C2S Cl4 115.8(5)
Cl3 C2S H2SA 108.3
Cl3 C2S H2SB 108.3
Cl4 C2S H2SA 108.3
Cl4 C2S H2SB 108.3
H2SA C2S H2SB 107.4
Cl5 C3S H3SA 109.0
Cl5 C3S H3SB 109.0
Cl6 C3S Cl5 112.7(6)
Cl6 C3S H3SA 109.0
Cl6 C3S H3SB 109.0
H3SA C3S H3SB 107.8
Cl1 C1S H1SA 109.1
Cl1 C1S H1SB 109.1
Cl2 C1S Cl1 112.3(4)
Cl2 C1S H1SA 109.1
Cl2 C1S H1SB 109.1
H1SA C1S H1SB 107.9
Cl7 C4S H4SC 110.2
Cl7 C4S H4SD 110.2
Cl8 C4S Cl7 107.6(6)
Cl8 C4S Cl9 105.2(6)
Cl8 C4S H4SC 110.2
Cl8 C4S H4SD 110.2
Cl8 C4S H4SA 110.7
Cl8 C4S H4SB 110.7
Cl9 C4S H4SA 110.7
Cl9 C4S H4SB 110.7
H4SC C4S H4SD 108.5
H4SA C4S H4SB 108.8

loop_
_geom_bond_atom_site_label_1
_geom_bond_atom_site_label_2
_geom_bond_distance
Fe1 N1 1.906(4)
Fe1 N2 1.901(4)
Fe1 N3 1.916(4)
Fe1 N4 1.900(4)
Fe1 N5 1.897(4)
Fe1 N6 1.914(4)
Fe2 N7 1.914(4)
Fe2 N8 1.915(4)
Fe2 N9 1.903(4)
Fe2 N10 1.907(4)
Fe2 N11 1.910(4)
Fe2 N12 1.913(5)
O1 N1 1.371(5)
O1 B1 1.502(6)
O2 N2 1.372(5)
O2 B2 1.494(6)
O3 N3 1.386(5)
O3 B1 1.496(6)
O4 N4 1.378(5)
O4 B2 1.486(7)
O5 N5 1.374(5)
O5 B1 1.481(7)
O6 N6 1.373(5)
O6 B2 1.496(7)
O7 N7 1.368(5)
O7 B3 1.502(6)
O8 N8 1.372(5)
O8 B4 1.473(8)
O9 N9 1.374(5)
O9 B3 1.495(6)
O10 N10 1.375(5)
O10 B4 1.505(7)
O11 N11 1.374(5)
O11 B3 1.501(8)
O12 N12 1.373(5)
O12 B4 1.507(7)
N1 C1 1.316(6)
N2 C2 1.313(6)
N3 C7 1.302(6)
N4 C8 1.304(7)
N5 C13 1.297(7)
N6 C14 1.302(6)
N7 C30 1.309(7)
N8 C31 1.306(7)
N9 C36 1.309(6)
N10 C37 1.315(7)
N11 C42 1.301(7)
N12 C43 1.295(7)
N13 C19 1.339(8)
N13 C23 1.335(9)
N14 C47 1.339(8)
N14 C51 1.349(10)
C1 C2 1.431(7)
C1 C6 1.494(7)
C1AA H1AA 0.9900
C1AA H1AB 0.9900
C1AA H1AC 0.9900
C1AA H1AD 0.9900
C1AA C42 1.497(8)
C1AA C46 1.594(14)
C1AA C46A 1.506(14)
C2 C3 1.502(7)
C3 H3A 0.9900
C3 H3B 0.9900
C3 C4 1.536(8)
C4 H4A 0.9900
C4 H4B 0.9900
C4 C5 1.519(8)
C5 H5A 0.9900
C5 H5B 0.9900
C5 C6 1.524(7)
C6 H6A 0.9900
C6 H6B 0.9900
C7 C8 1.432(7)
C7 C12 1.492(7)
C8 C9 1.477(7)
C9 H9A 0.9900
C9 H9B 0.9900
C9 C10 1.523(8)
C10 H10A 0.9900
C10 H10B 0.9900
C10 C11 1.532(7)
C11 H11A 0.9900
C11 H11B 0.9900
C11 C12 1.534(7)
C12 H12A 0.9900
C12 H12B 0.9900
C13 C14 1.441(7)
C13 C18 1.504(7)
C14 C15 1.477(8)
C15 H15A 0.9900
C15 H15B 0.9900
C15 C16 1.539(8)
C16 H16A 0.9900
C16 H16B 0.9900
C16 C17 1.528(9)
C17 H17A 0.9900
C17 H17B 0.9900
C17 C18 1.518(8)
C18 H18A 0.9900
C18 H18B 0.9900
C19 H19 0.9500
C19 C20 1.386(7)
C20 C21 1.390(8)
C20 B1 1.593(7)
C21 H21 0.9500
C21 C22 1.392(8)
C22 H22 0.9500
C22 C23 1.369(8)
C23 H23 0.9500
C24 C25 1.398(7)
C24 C29 1.405(7)
C24 B2 1.589(8)
C25 H25 0.9500
C25 C26 1.409(7)
C26 C27 1.386(7)
C26 B3 1.581(8)
C27 H27 0.9500
C27 C28 1.397(7)
C28 H28 0.9500
C28 C29 1.382(7)
C29 H29 0.9500
C30 C31 1.433(7)
C30 C35 1.485(8)
C31 C32 1.487(7)
C32 H32A 0.9900
C32 H32B 0.9900
C32 C33 1.506(9)
C33 H33A 0.9900
C33 H33B 0.9900
C33 C34 1.457(10)
C34 H34A 0.9900
C34 H34B 0.9900
C34 C35 1.545(9)
C35 H35A 0.9900
C35 H35B 0.9900
C36 C37 1.425(8)
C36 C41 1.497(7)
C37 C38 1.491(7)
C38 H38A 0.9900
C38 H38B 0.9900
C38 C39 1.499(8)
C39 H39A 0.9900
C39 H39B 0.9900
C39 C40 1.454(10)
C40 H40A 0.9900
C40 H40B 0.9900
C40 C41 1.525(8)
C41 H41A 0.9900
C41 H41B 0.9900
C42 C43 1.437(7)
C43 C44 1.496(9)
C44 H44A 0.9900
C44 H44B 0.9900
C44 H44C 0.9900
C44 H44D 0.9900
C44 C45 1.555(14)
C44 C45A 1.583(14)
C47 H47 0.9500
C47 C48 1.386(9)
C48 C49 1.397(8)
C48 B4 1.590(8)
C49 H49 0.9500
C49 C50 1.388(9)
C50 H50 0.9500
C50 C51 1.371(11)
C51 H51 0.9500
C45 H45A 0.9900
C45 H45B 0.9900
C45 C46 1.540(18)
C46 H46A 0.9900
C46 H46B 0.9900
C45A H45C 0.9900
C45A H45D 0.9900
C45A C46A 1.569(18)
C46A H46C 0.9900
C46A H46D 0.9900
Cl3 C2S 1.706(8)
Cl4 C2S 1.713(8)
C2S H2SA 0.9900
C2S H2SB 0.9900
Cl5 C3S 1.746(11)
Cl6 C3S 1.731(10)
C3S H3SA 0.9900
C3S H3SB 0.9900
Cl1 C1S 1.753(9)
Cl2 C1S 1.743(9)
C1S H1SA 0.9900
C1S H1SB 0.9900
Cl7 C4S 1.785(10)
Cl8 C4S 1.643(9)
Cl9 C4S 1.700(10)
C4S H4SC 0.9900
C4S H4SD 0.9900
C4S H4SA 0.9900
C4S H4SB 0.9900

loop_
_geom_torsion_atom_site_label_1
_geom_torsion_atom_site_label_2
_geom_torsion_atom_site_label_3
_geom_torsion_atom_site_label_4
_geom_torsion
Fe1 N1 C1 C2 -4.3(6)
Fe1 N1 C1 C6 178.0(4)
Fe1 N2 C2 C1 -7.4(6)
Fe1 N2 C2 C3 171.3(4)
Fe1 N3 C7 C8 -7.9(6)
Fe1 N3 C7 C12 169.8(4)
Fe1 N4 C8 C7 -7.3(6)
Fe1 N4 C8 C9 173.2(4)
Fe1 N5 C13 C14 -7.3(6)
Fe1 N5 C13 C18 170.8(4)
Fe1 N6 C14 C13 -7.1(6)
Fe1 N6 C14 C15 173.3(4)
Fe2 N7 C30 C31 2.3(6)
Fe2 N7 C30 C35 -179.6(4)
Fe2 N8 C31 C30 5.6(6)
Fe2 N8 C31 C32 -173.7(4)
Fe2 N9 C36 C37 4.5(6)
Fe2 N9 C36 C41 -175.2(4)
Fe2 N10 C37 C36 6.5(6)
Fe2 N10 C37 C38 -173.8(4)
Fe2 N11 C42 C1AA -174.1(5)
Fe2 N11 C42 C43 5.4(6)
Fe2 N12 C43 C42 6.2(7)
Fe2 N12 C43 C44 -173.6(5)
O1 N1 C1 C2 -174.6(4)
O1 N1 C1 C6 7.6(7)
O2 N2 C2 C1 -175.4(4)
O2 N2 C2 C3 3.3(8)
O3 N3 C7 C8 -175.7(4)
O3 N3 C7 C12 2.0(7)
O4 N4 C8 C7 -177.0(4)
O4 N4 C8 C9 3.5(7)
O5 N5 C13 C14 -175.8(4)
O5 N5 C13 C18 2.4(7)
O6 N6 C14 C13 -175.9(4)
O6 N6 C14 C15 4.5(7)
O7 N7 C30 C31 174.1(4)
O7 N7 C30 C35 -7.9(8)
O8 N8 C31 C30 174.2(4)
O8 N8 C31 C32 -5.0(8)
O9 N9 C36 C37 174.3(4)
O9 N9 C36 C41 -5.3(8)
O10 N10 C37 C36 174.2(4)
O10 N10 C37 C38 -6.0(8)
O11 N11 C42 C1AA -3.3(8)
O11 N11 C42 C43 176.2(4)
O12 N12 C43 C42 175.4(4)
O12 N12 C43 C44 -4.4(9)
N1 Fe1 N4 O4 -109.8(4)
N1 Fe1 N4 C8 81.2(4)
N1 Fe1 N5 O5 -35.9(4)
N1 Fe1 N5 C13 156.6(4)
N1 O1 B1 O3 68.2(5)
N1 O1 B1 O5 -54.4(5)
N1 O1 B1 C20 -174.3(4)
N1 C1 C2 N2 7.2(7)
N1 C1 C2 C3 -171.5(5)
N1 C1 C6 C5 -173.3(5)
N2 Fe1 N4 O4 -35.0(4)
N2 Fe1 N4 C8 156.1(4)
N2 Fe1 N5 O5 -110.8(4)
N2 Fe1 N5 C13 81.7(4)
N2 O2 B2 O4 -52.4(5)
N2 O2 B2 O6 69.2(5)
N2 O2 B2 C24 -168.5(4)
N2 C2 C3 C4 -165.9(5)
N3 Fe1 N4 O4 171.6(4)
N3 Fe1 N4 C8 2.6(4)
N3 Fe1 N5 O5 50.3(4)
N3 Fe1 N5 C13 -117.2(4)
N3 O3 B1 O1 -55.3(5)
N3 O3 B1 O5 67.5(5)
N3 O3 B1 C20 -174.3(4)
N3 C7 C8 N4 9.3(6)
N3 C7 C8 C9 -171.1(5)
N3 C7 C12 C11 -169.0(5)
N4 Fe1 N5 O5 108.4(4)
N4 Fe1 N5 C13 -59.1(6)
N4 O4 B2 O2 67.8(5)
N4 O4 B2 O6 -52.9(5)
N4 O4 B2 C24 -175.0(4)
N4 C8 C9 C10 -172.6(5)
N5 Fe1 N4 O4 111.5(4)
N5 Fe1 N4 C8 -57.4(6)
N5 O5 B1 O1 67.2(5)
N5 O5 B1 O3 -55.2(5)
N5 O5 B1 C20 -172.5(4)
N5 C13 C14 N6 9.0(6)
N5 C13 C14 C15 -171.4(5)
N5 C13 C18 C17 -168.6(5)
N6 Fe1 N4 O4 51.2(4)
N6 Fe1 N4 C8 -117.7(4)
N6 Fe1 N5 O5 170.4(4)
N6 Fe1 N5 C13 2.9(4)
N6 O6 B2 O2 -54.8(5)
N6 O6 B2 O4 66.7(5)
N6 O6 B2 C24 -174.6(4)
N6 C14 C15 C16 -171.9(5)
N7 O7 B3 O9 53.2(6)
N7 O7 B3 O11 -68.3(5)
N7 O7 B3 C26 173.1(4)
N7 C30 C31 N8 -4.9(7)
N7 C30 C31 C32 174.3(5)
N7 C30 C35 C34 -159.7(6)
N8 O8 B4 O10 -68.6(5)
N8 O8 B4 O12 52.8(5)
N8 O8 B4 C48 171.4(4)
N8 C31 C32 C33 -167.0(6)
N9 O9 B3 O7 -67.3(6)
N9 O9 B3 O11 53.9(5)
N9 O9 B3 C26 173.4(4)
N9 C36 C37 N10 -6.8(7)
N9 C36 C37 C38 173.4(5)
N9 C36 C41 C40 -161.9(6)
N10 O10 B4 O8 53.3(6)
N10 O10 B4 O12 -69.3(6)
N10 O10 B4 C48 173.8(4)
N10 C37 C38 C39 -164.5(6)
N11 O11 B3 O7 52.8(5)
N11 O11 B3 O9 -68.7(5)
N11 O11 B3 C26 171.3(4)
N11 C42 C43 N12 -7.2(7)
N11 C42 C43 C44 172.5(6)
N12 O12 B4 O8 -67.6(5)
N12 O12 B4 O10 55.0(6)
N12 O12 B4 C48 172.6(4)
N12 C43 C44 C45 159.8(8)
N12 C43 C44 C45A -177.8(7)
N13 C19 C20 C21 -0.8(9)
N13 C19 C20 B1 176.1(6)
N14 C47 C48 C49 2.4(10)
N14 C47 C48 B4 -179.6(6)
C1 C2 C3 C4 12.6(8)
C1AA C42 C43 N12 172.3(5)
C1AA C42 C43 C44 -7.9(9)
C2 C1 C6 C5 9.2(7)
C2 C3 C4 C5 -46.5(7)
C3 C4 C5 C6 64.9(7)
C4 C5 C6 C1 -43.7(7)
C6 C1 C2 N2 -174.9(5)
C6 C1 C2 C3 6.3(8)
C7 C8 C9 C10 7.9(7)
C8 C7 C12 C11 8.4(7)
C8 C9 C10 C11 -44.8(6)
C9 C10 C11 C12 66.0(6)
C10 C11 C12 C7 -45.3(6)
C12 C7 C8 N4 -168.4(5)
C12 C7 C8 C9 11.1(8)
C13 C14 C15 C16 8.6(8)
C14 C13 C18 C17 9.4(8)
C14 C15 C16 C17 -45.8(7)
C15 C16 C17 C18 68.0(7)
C16 C17 C18 C13 -47.1(7)
C18 C13 C14 N6 -169.2(5)
C18 C13 C14 C15 10.4(8)
C19 N13 C23 C22 1.4(10)
C19 C20 C21 C22 1.3(8)
C19 C20 B1 O1 112.5(6)
C19 C20 B1 O3 -128.1(5)
C19 C20 B1 O5 -8.6(7)
C20 C21 C22 C23 -0.5(8)
C21 C20 B1 O1 -70.8(6)
C21 C20 B1 O3 48.6(6)
C21 C20 B1 O5 168.1(4)
C21 C22 C23 N13 -0.9(9)
C23 N13 C19 C20 -0.6(10)
C24 C25 C26 C27 0.8(8)
C24 C25 C26 B3 -178.4(5)
C25 C24 C29 C28 0.4(8)
C25 C24 B2 O2 -6.2(7)
C25 C24 B2 O4 -124.7(5)
C25 C24 B2 O6 114.1(5)
C25 C26 C27 C28 -0.7(9)
C25 C26 B3 O7 32.2(7)
C25 C26 B3 O9 152.5(5)
C25 C26 B3 O11 -87.0(6)
C26 C27 C28 C29 0.5(9)
C27 C26 B3 O7 -146.8(5)
C27 C26 B3 O9 -26.6(8)
C27 C26 B3 O11 93.9(6)
C27 C28 C29 C24 -0.3(9)
C29 C24 C25 C26 -0.6(8)
C29 C24 B2 O2 165.5(5)
C29 C24 B2 O4 47.0(6)
C29 C24 B2 O6 -74.1(7)
C30 C31 C32 C33 13.9(8)
C31 C30 C35 C34 18.2(8)
C31 C32 C33 C34 -41.6(9)
C32 C33 C34 C35 60.1(10)
C33 C34 C35 C30 -45.3(9)
C35 C30 C31 N8 177.0(5)
C35 C30 C31 C32 -3.8(8)
C36 C37 C38 C39 15.2(9)
C37 C36 C41 C40 18.5(8)
C37 C38 C39 C40 -38.5(9)
C38 C39 C40 C41 54.5(10)
C39 C40 C41 C36 -41.3(9)
C41 C36 C37 N10 172.8(5)
C41 C36 C37 C38 -6.9(9)
C42 C1AA C46 C45 41.4(12)
C42 C1AA C46A C45A 57.7(11)
C42 C43 C44 C45 -19.9(10)
C42 C43 C44 C45A 2.5(10)
C43 C44 C45 C46 53.1(11)
C43 C44 C45A C46A 35.7(12)
C44 C45 C46 C1AA -67.1(12)
C44 C45A C46A C1AA -67.2(12)
C47 N14 C51 C50 0.3(10)
C47 C48 C49 C50 -1.4(9)
C47 C48 B4 O8 158.5(5)
C47 C48 B4 O10 37.1(7)
C47 C48 B4 O12 -80.8(6)
C48 C49 C50 C51 0.0(11)
C49 C48 B4 O8 -23.7(7)
C49 C48 B4 O10 -145.1(6)
C49 C48 B4 O12 97.0(7)
C49 C50 C51 N14 0.6(11)
C51 N14 C47 C48 -1.9(10)
B1 O1 N1 Fe1 -11.4(5)
B1 O1 N1 C1 158.4(4)
B1 O3 N3 Fe1 -11.3(5)
B1 O3 N3 C7 155.9(4)
B1 O5 N5 Fe1 -11.8(5)
B1 O5 N5 C13 155.9(4)
B1 C20 C21 C22 -175.6(5)
B2 O2 N2 Fe1 -14.3(6)
B2 O2 N2 C2 153.0(5)
B2 O4 N4 Fe1 -13.7(5)
B2 O4 N4 C8 155.6(4)
B2 O6 N6 Fe1 -11.7(5)
B2 O6 N6 C14 156.5(4)
B2 C24 C25 C26 171.4(5)
B2 C24 C29 C28 -171.7(5)
B3 O7 N7 Fe2 13.3(6)
B3 O7 N7 C30 -158.1(5)
B3 O9 N9 Fe2 12.4(6)
B3 O9 N9 C36 -156.8(5)
B3 O11 N11 Fe2 14.6(5)
B3 O11 N11 C42 -155.7(5)
B3 C26 C27 C28 178.4(6)
B4 O8 N8 Fe2 14.1(5)
B4 O8 N8 C31 -154.0(5)
B4 O10 N10 Fe2 13.9(6)
B4 O10 N10 C37 -153.1(5)
B4 O12 N12 Fe2 12.2(5)
B4 O12 N12 C43 -156.5(5)
B4 C48 C49 C50 -179.3(6)
C45 C44 C45A C46A 140(3)
C46 C1AA C42 N11 177.4(7)
C46 C1AA C42 C43 -2.1(10)
C46 C1AA C46A C45A -31.6(18)
C45A C44 C45 C46 -30.6(19)
C46A C1AA C42 N11 153.9(7)
C46A C1AA C42 C43 -25.5(10)
C46A C1AA C46 C45 140(3)

loop_
_exptl_oxdiff_crystal_face_indexfrac_h
_exptl_oxdiff_crystal_face_indexfrac_k
_exptl_oxdiff_crystal_face_indexfrac_l
_exptl_oxdiff_crystal_face_x
_exptl_oxdiff_crystal_face_y
_exptl_oxdiff_crystal_face_z
-3.0945 -9.7944 3.2914 0.0424 0.0353 0.9985
2.7401 9.8435 -3.3265 -0.0188 -0.0151 -0.9997
-11.6830 0.5026 -0.7662 0.7583 0.6482 0.0695
-2.5399 -9.8744 3.2805 0.0041 0.0081 1.0000
9.5645 -0.5184 5.5878 -0.5221 -0.8528 0.0091
-1.0000 -1.0000 15.0001 0.3481 -0.9165 0.2743
1.0000 1.0000 -15.0001 -0.3481 0.9165 -0.2743
-11.0001 0.0001 10.9998 0.9421 -0.1490 0.2422
11.0001 -0.0001 -10.9998 -0.9421 0.1490 -0.2422
